data_7226608
loop_
_publ_author_name
'Ferrer, P.'
'da Silva, I.'
'Puente-Orench, I.'

_publ_section_title
;
 Solid acetone structure dependence on pressure: a new fibre textured thin
 film crystallographic structure studied by grazing-incidence X-ray
 diffraction
;
_journal_issue 42
_journal_name_full CrystEngComm
_journal_page_first 8220
_journal_paper_doi 10.1039/C6CE01333C
_journal_volume 18
_journal_year 2016
_chemical_formula_moiety 'C3 O'
_chemical_formula_sum 'C3 O'
_chemical_formula_weight 52.03
_chemical_name_mineral Acetone
_chemical_name_systematic Acetone
_space_group_IT_number 14
_symmetry_cell_setting monoclinic
_symmetry_space_group_name_Hall '-P 2ybc'
_symmetry_space_group_name_H-M 'P 1 21/c 1'
_audit_update_record
;
2016-08-25 deposited with the CCDC.
2016-09-22 downloaded from the CCDC.
;
_cell_angle_alpha 90.000
_cell_angle_beta 95.100
_cell_angle_gamma 90.000
_cell_formula_units_Z 16
_cell_length_a 22.26800
_cell_length_b 8.67000
_cell_length_c 7.99000
_cell_measurement_reflns_used 25
_cell_measurement_temperature 120
_cell_measurement_theta_max 8.945
_cell_measurement_theta_min 4.045
_cell_volume 1536.471
_computing_data_reduction
;
Fibrefix (G. Rajkumar, H.A. AL-Khayat, F. Eakins, 
C. Knuppa and J.M. Squirea, J. Appl. Cryst., 2007, 40, 178)
;
_computing_structure_solution 'FOX http://objcryst.sourceforge.net'
_diffrn_ambient_temperature 120
_diffrn_detector 'CCD Area detector'
_diffrn_detector_area_resol_mean 30
_diffrn_detector_type 'Photonic Science'
_diffrn_measurement_device_type 'ESRF - BM25 Six circles diffractometer'
_diffrn_measurement_method 'Grazing Incidence X-ray Diffraction image'
_diffrn_radiation_monochromator Si(111)
_diffrn_radiation_probe x-ray
_diffrn_radiation_type synchrotron
_diffrn_radiation_wavelength 0.826
_diffrn_source Synchrotron
_exptl_crystal_density_diffrn 0.900
_exptl_crystal_description 'thin film'
_exptl_crystal_preparation
;
Thin film of acetone, grown by chemical vapour deposition technique on top of a 
Cu(110) substrate, at a partial pressure of 10-7 mbar.
;
_exptl_crystal_recrystallization_method 'Vapour deposition'
_pd_meas_scan_method fixed
_pd_proc_ls_prof_R_factor 0.4021
_pd_proc_ls_prof_wR_factor 0.3780
_pd_spec_mounting 'thin film grown on top of substrate'
_pd_spec_mount_mode reflection
_pd_spec_shape 'thin film'
_cod_data_source_file c6ce01333c1.cif
_cod_data_source_block Acetone_fiber_textured
_cod_depositor_comments 'Adding full bibliography for 7226608.cif.'
_cod_original_cell_volume 1536.47
_cod_database_code 7226608

loop_
_symmetry_equiv_pos_as_xyz
'x, y, z '
'-x, y+1/2, -z+1/2 '
'x, -y+1/2, z+1/2 '
'-x, -y, -z '

loop_
_atom_site_label
_atom_site_type_symbol
_atom_site_fract_x
_atom_site_fract_y
_atom_site_fract_z
_atom_site_U_iso_or_equiv
_atom_site_occupancy
_atom_site_adp_type
C11 C 0.753572 0.839485 0.523086 0.012665 1.0000 Uiso
O41 O 0.761078 0.922661 0.644894 0.012665 1.0000 Uiso
C31 C 0.807610 0.781669 0.447745 0.012665 1.0000 Uiso
C21 C 0.692241 0.797013 0.451680 0.012665 1.0000 Uiso
C12 C 0.997752 0.863193 0.135516 0.012665 1.0000 Uiso
C22 C 1.048620 0.949965 0.222328 0.012665 1.0000 Uiso
C32 C 0.936469 0.892804 0.186208 0.012665 1.0000 Uiso
O42 O 1.006006 0.771010 0.026185 0.012665 1.0000 Uiso
C13 C 0.746821 0.360316 0.603013 0.012665 1.0000 Uiso
C23 C 0.804948 0.302681 0.551352 0.012665 1.0000 Uiso
C33 C 0.692099 0.266988 0.558138 0.012665 1.0000 Uiso
O43 O 0.744105 0.480248 0.679421 0.012665 1.0000 Uiso
C14 C 0.507812 0.404428 0.684827 0.012665 1.0000 Uiso
C24 C 0.443317 0.447977 0.673766 0.012665 1.0000 Uiso
C34 C 0.548534 0.472833 0.821504 0.012665 1.0000 Uiso
O44 O 0.526702 0.315782 0.584951 0.012665 1.0000 Uiso

loop_
_atom_type_symbol
_atom_type_description
_atom_type_scat_source
C C 'International Tables for Crystallography (Vol. IV)'
O O 'International Tables for Crystallography (Vol. IV)'

loop_
_geom_angle_atom_site_label_1
_geom_angle_atom_site_label_2
_geom_angle_atom_site_label_3
_geom_angle
_geom_angle_publ_flag
O41 C11 C21 121.00 no
O41 C11 C31 118.00 no
C21 C11 C31 121.00 no
O42 C12 C22 121.00 no
O42 C12 C32 121.00 no
C22 C12 C32 118.00 no
O43 C13 C23 121.00 no
O43 C13 C33 121.00 no
C23 C13 C33 118.00 no
O44 C14 C24 121.00 no
O44 C14 C34 121.00 no
C24 C14 C34 118.00 no

loop_
_geom_bond_atom_site_label_1
_geom_bond_atom_site_label_2
_geom_bond_distance
_geom_bond_publ_flag
O41 C11 1.2109 no
C11 C21 1.4791 no
C11 C31 1.4800 no
O42 C12 1.2100 no
C12 C22 1.4800 no
C12 C32 1.4800 no
O43 C13 1.2100 no
C13 C23 1.4800 no
C13 C33 1.4800 no
O44 C14 1.2100 no
C14 C24 1.4800 no
C14 C34 1.4800 no
